data_7720805
loop_
_publ_author_name
'Gonz&#xe1;lez, Jonay'
'Fagundes, Vinicius K.'
'Hay, Moya A.'
'Dallerba, Elena'
'Massi, Massimiliano'
'Hall, Christopher R.'
'Giansiracusa, Marcus J.'
'Boskovic, Colette'

_publ_section_title
;
 Correlating luminescence and single-molecule magnetism for two series of
 heteroleptic lanthanoid complexes.
;
_journal_issue 4
_journal_name_full 'Dalton transactions (Cambridge, England : 2003)'
_journal_page_first 1792
_journal_page_last 1805
_journal_paper_doi 10.1039/d5dt02364e
_journal_volume 55
_journal_year 2026
_chemical_formula_moiety 'C18 H18 N7 O9 Yb, C2 H3 N'
_chemical_formula_sum 'C20 H21 N8 O9 Yb'
_chemical_formula_weight 690.49
_chemical_name_systematic VF-YbNO3tpa-1-2
_space_group_crystal_system monoclinic
_space_group_IT_number 15
_space_group_name_Hall '-C 2yc'
_space_group_name_H-M_alt 'C 1 2/c 1'
_atom_sites_solution_hydrogens geom
_atom_sites_solution_primary dual
_audit_creation_date 2025-12-05
_audit_creation_method
;
Olex2 1.5
(compiled 2025.04.05 svn.rf049d14d for OlexSys, GUI svn.r7224)
;
_audit_update_record
;
2025-12-04 deposited with the CCDC.	2025-12-18 downloaded from the CCDC.
;
_cell_angle_alpha 90
_cell_angle_beta 99.6980(10)
_cell_angle_gamma 90
_cell_formula_units_Z 8
_cell_length_a 21.7909(3)
_cell_length_b 8.27130(10)
_cell_length_c 27.1978(3)
_cell_measurement_reflns_used 11666
_cell_measurement_temperature 129.99(10)
_cell_measurement_theta_max 79.5690
_cell_measurement_theta_min 3.3060
_cell_volume 4832.05(10)
_computing_cell_refinement 'CrysAlisPro 1.171.42.49 (Rigaku OD, 2022)'
_computing_data_collection 'CrysAlisPro 1.171.42.49 (Rigaku OD, 2022)'
_computing_data_reduction 'CrysAlisPro 1.171.42.49 (Rigaku OD, 2022)'
_computing_molecular_graphics 'Olex2 1.5 (Dolomanov et al., 2009)'
_computing_publication_material 'Olex2 1.5 (Dolomanov et al., 2009)'
_computing_structure_refinement 'SHELXL 2018/3 (Sheldrick, 2015)'
_computing_structure_solution 'SHELXT 2018/2 (Sheldrick, 2018)'
_diffrn_ambient_environment N~2~
_diffrn_ambient_temperature 129.99(10)
_diffrn_detector 'Bruker APEX2 area detector'
_diffrn_detector_area_resol_mean 7.9
_diffrn_detector_type 'CCD area detector'
_diffrn_measured_fraction_theta_full 0.994
_diffrn_measured_fraction_theta_max 0.965
_diffrn_measurement_details
;
List of Runs (angles in degrees, time in seconds):

  # Type    Start    End  Width  t~exp~   \w     \q     \k     \f   Frames
#--------------------------------------------------------------------------
  1  \w     47.00  92.00   0.50    1.00    --  113.25 -94.00-180.00   90
  2  \w     44.00 110.00   0.50    1.00    --  113.25-125.00 -90.00  132
  3  \w     53.00 105.00   0.50    1.00    --  113.25-125.00   0.00  104
  4  \w     79.00 105.00   0.50    1.00    --  113.25 -94.00 120.00   52
  5  \w    -23.00  20.00   0.50    0.25    --   47.51 -19.00  90.00   86
  6  \w     61.00  99.00   0.50    1.00    --  113.25 -77.00  90.00   76
  7  \w     46.00  72.00   0.50    1.00    --  113.25 -77.00   0.00   52
  8  \w     42.00  67.00   0.50    1.00    --  113.25 -61.00  30.00   50
  9  \w     42.00  71.00   0.50    1.00    --  113.25 -61.00  60.00   58
 10  \w     42.00  67.00   0.50    1.00    --  113.25 -61.00 -30.00   50
 11  \w     46.00 101.00   0.50    1.00    --  113.25 -77.00 -60.00  110
 12  \w      7.00  43.00   0.50    0.25    --   47.51 -76.00-108.00   72
 13  \w     45.00  70.00   0.50    1.00    --  113.25 -61.00-180.00   50
 14  \w     45.00  71.00   0.50    1.00    --  113.25 -61.00-150.00   52
 15  \w     49.00  88.00   0.50    1.00    --  113.25 -76.00-108.00   78
 16  \w     42.00  71.00   0.50    1.00    --  113.25 -61.00 150.00   58
 17  \w    103.00 178.00   0.50    1.00    --  113.25  15.00 -30.00  150
 18  \w     96.00 147.00   0.50    1.00    --  113.25  76.00  18.00  102
 19  \w    104.00 174.00   0.50    1.00    --  113.25  30.00   0.00  140
 20  \w   -116.00 -25.00   0.50    0.25    --  -47.51 -76.00-108.00  182
 21  \w   -140.00-115.00   0.50    1.00    --  -91.75 -76.00-108.00   50
 22  \w    -70.00  12.00   0.50    0.25    --  -47.51  76.00  18.00  164
 23  \w    -14.00  17.00   0.50    0.25    --  -47.51  19.00 150.00   62
 24  \w    -83.00 -58.00   0.50    1.00    --  -91.75  76.00  18.00   50
 25  \w    -68.00 -38.00   0.50    1.00    --  -91.75  61.00-120.00   60
 26  \w    -46.00 -20.00   0.50    1.00    --  -91.75  45.00-150.00   52
;
_diffrn_measurement_device 'three-circle diffractometer'
_diffrn_measurement_device_type 'Bruker SMART APEX2 area detector'
_diffrn_measurement_method '\w and \f scans'
_diffrn_orient_matrix_type 'CrysAlisPro convention (1999,Acta A55,543-557)'
_diffrn_orient_matrix_UB_11 0.0350564000
_diffrn_orient_matrix_UB_12 0.1093081000
_diffrn_orient_matrix_UB_13 -0.0318293000
_diffrn_orient_matrix_UB_21 0.0578695000
_diffrn_orient_matrix_UB_22 -0.1090980000
_diffrn_orient_matrix_UB_23 0.0123049000
_diffrn_orient_matrix_UB_31 -0.0237715000
_diffrn_orient_matrix_UB_32 -0.1040622000
_diffrn_orient_matrix_UB_33 -0.0462580000
_diffrn_radiation_monochromator 'mirror optics'
_diffrn_radiation_probe x-ray
_diffrn_radiation_type 'Cu K\a'
_diffrn_radiation_wavelength 1.54184
_diffrn_reflns_av_R_equivalents 0.0462
_diffrn_reflns_av_unetI/netI 0.0430
_diffrn_reflns_Laue_measured_fraction_full 0.994
_diffrn_reflns_Laue_measured_fraction_max 0.965
_diffrn_reflns_limit_h_max 26
_diffrn_reflns_limit_h_min -27
_diffrn_reflns_limit_k_max 7
_diffrn_reflns_limit_k_min -10
_diffrn_reflns_limit_l_max 31
_diffrn_reflns_limit_l_min -34
_diffrn_reflns_number 17308
_diffrn_reflns_point_group_measured_fraction_full 0.994
_diffrn_reflns_point_group_measured_fraction_max 0.965
_diffrn_reflns_theta_full 67.684
_diffrn_reflns_theta_max 80.013
_diffrn_reflns_theta_min 3.297
_diffrn_source 'microfocus sealed X-ray tube'
_diffrn_source_type 'Incoatec I\ms'
_exptl_absorpt_coefficient_mu 7.770
_exptl_absorpt_correction_T_max 1.000
_exptl_absorpt_correction_T_min 0.275
_exptl_absorpt_correction_type gaussian
_exptl_absorpt_process_details
;
CrysAlisPro 1.171.42.49 (Rigaku Oxford Diffraction, 2022)
Numerical absorption correction based on gaussian integration over
a multifaceted crystal model
Empirical absorption correction using spherical harmonics,
implemented in SCALE3 ABSPACK scaling algorithm.
;
_exptl_crystal_colour 'clear whiteish colourless'
_exptl_crystal_colour_lustre clear
_exptl_crystal_colour_modifier whiteish
_exptl_crystal_colour_primary colourless
_exptl_crystal_density_diffrn 1.898
_exptl_crystal_description needle
_exptl_crystal_F_000 2712
_exptl_crystal_preparation 'Magnetic properties,Luminescent'
_exptl_crystal_recrystallization_method 'Re-crystallisation from solvent: Acetonitrile/Diisopropyl ether'
_exptl_crystal_size_max 0.51
_exptl_crystal_size_mid 0.08
_exptl_crystal_size_min 0.07
_refine_diff_density_max 1.258
_refine_diff_density_min -1.017
_refine_diff_density_rms 0.129
_refine_ls_extinction_coef 0.000074(11)
_refine_ls_extinction_expression Fc^*^=kFc[1+0.001xFc^2^\l^3^/sin(2\q)]^-1/4^
_refine_ls_extinction_method 'SHELXL-2018/3 (Sheldrick 2018)'
_refine_ls_goodness_of_fit_ref 1.094
_refine_ls_hydrogen_treatment constr
_refine_ls_matrix_type full
_refine_ls_number_parameters 345
_refine_ls_number_reflns 5091
_refine_ls_number_restraints 0
_refine_ls_restrained_S_all 1.094
_refine_ls_R_factor_all 0.0328
_refine_ls_R_factor_gt 0.0308
_refine_ls_shift/su_max 0.003
_refine_ls_shift/su_mean 0.000
_refine_ls_structure_factor_coef Fsqd
_refine_ls_weighting_details 'w=1/[\s^2^(Fo^2^)+(0.0459P)^2^+6.5529P] where P=(Fo^2^+2Fc^2^)/3'
_refine_ls_weighting_scheme calc
_refine_ls_wR_factor_gt 0.0831
_refine_ls_wR_factor_ref 0.0847
_reflns_Friedel_coverage 0.000
_reflns_number_gt 4722
_reflns_number_total 5091
_reflns_threshold_expression 'I > 2\s(I)'
_cod_data_source_file d5dt02364e2.cif
_cod_data_source_block vf-ybno3tpa-1-2_auto_red_abs
_cod_database_code 7720805
_shelx_shelxl_version_number 2018/3
_chemical_oxdiff_formula 'C20 H21 N8 O9 Yb'
_chemical_oxdiff_usercomment 'Colourless Needle in Oil at 130'
_shelx_space_group_comment
;
The symmetry employed for this shelxl refinement is uniquely defined
by the following loop, which should always be used as a source of
symmetry information in preference to the above space-group names.
They are only intended as comments.
;
_cell_oxdiff_angle_alpha 89.9626(14)
_cell_oxdiff_angle_beta 99.7187(13)
_cell_oxdiff_angle_gamma 89.9735(17)
_cell_oxdiff_length_a 21.7948(4)
_cell_oxdiff_length_b 8.27262(19)
_cell_oxdiff_length_c 27.1904(3)
_cell_oxdiff_measurement_reflns_used 11666
_cell_oxdiff_volume 4832.08(16)
_shelx_estimated_absorpt_t_max 0.612
_shelx_estimated_absorpt_t_min 0.110
_olex2_refinement_description
;
1. Fixed Uiso
 At 1.2 times of:
  All C(H) groups, All C(H,H) groups
 At 1.5 times of:
  All C(H,H,H) groups
2.a Secondary CH2 refined with riding coordinates:
 C7(H7A,H7B), C1(H1A,H1B), C13(H13A,H13B)
2.b Aromatic/amide H refined with riding coordinates:
 C12(H12), C9(H9), C18(H18), C3(H3), C11(H11), C4(H4), C10(H10), C15(H15),
 C5(H5), C6(H6), C17(H17), C16(H16)
2.c Idealised Me refined as rotating group:
 C20(H20A,H20B,H20C)
;
_ins_header
;
TITL VF-YbNO3tpa-1-2_auto_RED_ABS in C2/c 
REM C2/c (#15 in standard setting)
CELL 1.54184  21.790935   8.271334  27.197816  90.0000  99.6982  90.0000
ZERR    8.00   0.000281   0.000117   0.000327   0.0000   0.0012   0.0000
LATT  7
SYMM -x, y,-z+1/2 
SFAC C H N O Yb
UNIT 160.00 168.00 64.00 72.00 8.00
REM  CrysAlisPro recorded range (K): Min=129.9; max=130.0; aver:130.0
TEMP -143
SIZE 0.07 0.08 0.51
TREF
HKLF 4
END
;
_olex2_submission_original_sample_id 1-Yb
_olex2_submission_special_instructions 'No special instructions were received'
_oxdiff_exptl_absorpt_empirical_details
;
Empirical correction (ABSPACK) includes:
- Absorption correction using spherical harmonics
- Frame scaling
;
_oxdiff_exptl_absorpt_empirical_full_max 2.691
_oxdiff_exptl_absorpt_empirical_full_min 0.625

loop_
_space_group_symop_operation_xyz
'x, y, z'
'-x, y, -z+1/2'
'x+1/2, y+1/2, z'
'-x+1/2, y+1/2, -z+1/2'
'-x, -y, -z'
'x, -y, z-1/2'
'-x+1/2, -y+1/2, -z'
'x+1/2, -y+1/2, z-1/2'

loop_
_atom_site_label
_atom_site_type_symbol
_atom_site_fract_x
_atom_site_fract_y
_atom_site_fract_z
_atom_site_U_iso_or_equiv
_atom_site_adp_type
_atom_site_occupancy
_atom_site_site_symmetry_order
_atom_site_calc_flag
_atom_site_refinement_flags_posn
_atom_site_refinement_flags_adp
_atom_site_refinement_flags_occupancy
_atom_site_disorder_assembly
_atom_site_disorder_group
Yb01 Yb 0.62128(2) 0.31764(2) 0.38680(2) 0.01425(8) Uani 1 1 d . . . . .
O1 O 0.58582(10) 0.0721(3) 0.41957(8) 0.0212(4) Uani 1 1 d . . . . .
O4 O 0.57204(11) 0.1549(3) 0.31846(9) 0.0219(4) Uani 1 1 d . . . . .
O6 O 0.63840(11) 0.3250(3) 0.29880(9) 0.0213(5) Uani 1 1 d . . . . .
O3 O 0.51424(10) 0.2516(3) 0.39864(8) 0.0214(4) Uani 1 1 d . . . . .
O7 O 0.69288(10) 0.1039(3) 0.37549(8) 0.0201(4) Uani 1 1 d . . . . .
O9 O 0.70464(11) 0.2120(3) 0.44860(8) 0.0220(4) Uani 1 1 d . . . . .
O5 O 0.59446(13) 0.1521(3) 0.24307(9) 0.0312(6) Uani 1 1 d . . . . .
O8 O 0.76501(12) 0.0131(3) 0.43442(10) 0.0308(5) Uani 1 1 d . . . . .
N1 N 0.63344(11) 0.6085(3) 0.41443(9) 0.0154(5) Uani 1 1 d . . . . .
N4 N 0.72427(12) 0.4512(3) 0.37737(9) 0.0182(5) Uani 1 1 d . . . . .
O2 O 0.49049(12) 0.0231(3) 0.43093(11) 0.0365(6) Uani 1 1 d . . . . .
N2 N 0.60604(12) 0.3793(3) 0.47791(9) 0.0188(5) Uani 1 1 d . . . . .
N3 N 0.54373(12) 0.5098(3) 0.33851(9) 0.0164(5) Uani 1 1 d . . . . .
N7 N 0.72237(12) 0.1069(3) 0.42017(10) 0.0200(5) Uani 1 1 d . . . . .
N6 N 0.60146(13) 0.2084(4) 0.28506(10) 0.0204(5) Uani 1 1 d . . . . .
N5 N 0.52855(12) 0.1120(3) 0.41691(10) 0.0199(5) Uani 1 1 d . . . . .
C8 C 0.55639(15) 0.6699(4) 0.34113(11) 0.0176(6) Uani 1 1 d . . . . .
C12 C 0.48824(14) 0.4638(4) 0.31203(11) 0.0181(6) Uani 1 1 d . . . . .
H12 H 0.478925 0.351672 0.309279 0.022 Uiso 1 1 calc R U . . .
C2 C 0.59116(13) 0.5310(4) 0.48901(11) 0.0164(5) Uani 1 1 d . . . . .
C9 C 0.51421(15) 0.7853(4) 0.31966(11) 0.0199(6) Uani 1 1 d . . . . .
H9 H 0.524248 0.896952 0.323151 0.024 Uiso 1 1 calc R U . . .
C18 C 0.76303(14) 0.3998(4) 0.34670(12) 0.0217(6) Uani 1 1 d . . . . .
H18 H 0.749743 0.313227 0.324482 0.026 Uiso 1 1 calc R U . . .
N8 N 0.69336(17) -0.2341(5) 0.26933(13) 0.0404(8) Uani 1 1 d . . . . .
C3 C 0.57568(14) 0.5732(4) 0.53520(11) 0.0211(6) Uani 1 1 d . . . . .
H3 H 0.565019 0.681579 0.541720 0.025 Uiso 1 1 calc R U . . .
C11 C 0.44430(14) 0.5728(4) 0.28870(11) 0.0197(6) Uani 1 1 d . . . . .
H11 H 0.406044 0.535788 0.270102 0.024 Uiso 1 1 calc R U . . .
C7 C 0.61950(14) 0.7127(4) 0.36920(11) 0.0181(6) Uani 1 1 d . . . . .
H7A H 0.651346 0.695817 0.347691 0.022 Uiso 1 1 calc R U . . .
H7B H 0.620363 0.827976 0.379114 0.022 Uiso 1 1 calc R U . . .
C4 C 0.57610(14) 0.4565(4) 0.57083(11) 0.0234(6) Uani 1 1 d . . . . .
H4 H 0.565313 0.482531 0.602311 0.028 Uiso 1 1 calc R U . . .
C1 C 0.59029(14) 0.6545(4) 0.44875(11) 0.0180(6) Uani 1 1 d . . . . .
H1A H 0.547527 0.664330 0.429742 0.022 Uiso 1 1 calc R U . . .
H1B H 0.602645 0.760894 0.463908 0.022 Uiso 1 1 calc R U . . .
C10 C 0.45745(14) 0.7372(4) 0.29313(11) 0.0206(6) Uani 1 1 d . . . . .
H10 H 0.427975 0.814929 0.278202 0.025 Uiso 1 1 calc R U . . .
C15 C 0.80166(15) 0.6473(4) 0.41009(13) 0.0220(6) Uani 1 1 d . . . . .
H15 H 0.814167 0.733053 0.432822 0.026 Uiso 1 1 calc R U . . .
C13 C 0.69823(14) 0.6326(4) 0.44011(11) 0.0182(6) Uani 1 1 d . . . . .
H13A H 0.705045 0.571691 0.471901 0.022 Uiso 1 1 calc R U . . .
H13B H 0.705344 0.748669 0.447938 0.022 Uiso 1 1 calc R U . . .
C5 C 0.59246(16) 0.2995(4) 0.56048(13) 0.0252(7) Uani 1 1 d . . . . .
H5 H 0.593411 0.216634 0.584776 0.030 Uiso 1 1 calc R U . . .
C6 C 0.60747(16) 0.2661(4) 0.51372(12) 0.0242(6) Uani 1 1 d . . . . .
H6 H 0.619206 0.158955 0.506783 0.029 Uiso 1 1 calc R U . . .
C14 C 0.74354(13) 0.5758(4) 0.40784(11) 0.0185(6) Uani 1 1 d . . . . .
C17 C 0.82105(15) 0.4667(5) 0.34603(13) 0.0251(7) Uani 1 1 d . . . . .
H17 H 0.846665 0.427669 0.323602 0.030 Uiso 1 1 calc R U . . .
C16 C 0.84115(14) 0.5922(4) 0.37877(13) 0.0259(7) Uani 1 1 d . . . . .
H16 H 0.881113 0.639115 0.379675 0.031 Uiso 1 1 calc R U . . .
C19 C 0.73643(19) -0.1613(5) 0.28574(14) 0.0321(8) Uani 1 1 d . . . . .
C20 C 0.79169(18) -0.0701(5) 0.30636(15) 0.0346(8) Uani 1 1 d . . . . .
H20A H 0.793704 0.028617 0.286758 0.052 Uiso 1 1 calc R U . . .
H20B H 0.828781 -0.136025 0.305197 0.052 Uiso 1 1 calc R U . . .
H20C H 0.789892 -0.041235 0.341033 0.052 Uiso 1 1 calc R U . . .

loop_
_atom_site_aniso_label
_atom_site_aniso_U_11
_atom_site_aniso_U_22
_atom_site_aniso_U_33
_atom_site_aniso_U_23
_atom_site_aniso_U_13
_atom_site_aniso_U_12
Yb01 0.01611(11) 0.01064(11) 0.01664(11) -0.00125(5) 0.00458(6) -0.00041(5)
O1 0.0197(10) 0.0174(11) 0.0266(11) -0.0002(9) 0.0043(8) 0.0009(8)
O4 0.0239(11) 0.0173(11) 0.0256(11) -0.0019(9) 0.0078(9) -0.0029(9)
O6 0.0230(11) 0.0179(12) 0.0240(11) -0.0021(8) 0.0069(9) -0.0015(8)
O3 0.0239(10) 0.0160(11) 0.0250(10) 0.0031(9) 0.0060(8) 0.0030(8)
O7 0.0206(10) 0.0160(11) 0.0240(10) 0.0001(9) 0.0043(8) 0.0023(8)
O9 0.0237(11) 0.0208(11) 0.0217(11) -0.0022(9) 0.0048(8) -0.0003(9)
O5 0.0389(14) 0.0337(14) 0.0205(11) -0.0087(10) 0.0035(10) 0.0030(11)
O8 0.0270(12) 0.0245(13) 0.0403(13) 0.0049(11) 0.0039(10) 0.0104(10)
N1 0.0146(11) 0.0167(13) 0.0155(10) -0.0010(9) 0.0043(8) -0.0011(9)
N4 0.0197(11) 0.0149(12) 0.0206(11) -0.0021(10) 0.0051(9) 0.0015(10)
O2 0.0283(13) 0.0308(15) 0.0534(16) 0.0133(13) 0.0156(11) -0.0100(11)
N2 0.0222(12) 0.0160(14) 0.0190(11) -0.0001(10) 0.0061(9) -0.0018(10)
N3 0.0194(12) 0.0133(12) 0.0175(11) -0.0007(9) 0.0055(9) -0.0013(9)
N7 0.0177(11) 0.0154(13) 0.0274(13) 0.0005(10) 0.0048(9) 0.0020(10)
N6 0.0235(13) 0.0199(13) 0.0171(12) -0.0020(10) 0.0016(10) 0.0022(10)
N5 0.0211(12) 0.0156(13) 0.0239(12) 0.0006(10) 0.0062(10) -0.0014(10)
C8 0.0180(14) 0.0205(16) 0.0151(13) -0.0008(10) 0.0052(11) -0.0009(11)
C12 0.0204(14) 0.0159(15) 0.0187(13) -0.0032(11) 0.0050(10) -0.0022(11)
C2 0.0133(12) 0.0171(15) 0.0188(13) -0.0015(11) 0.0030(10) -0.0023(10)
C9 0.0277(15) 0.0138(14) 0.0195(13) -0.0012(12) 0.0080(11) 0.0020(12)
C18 0.0219(14) 0.0192(15) 0.0255(14) -0.0014(12) 0.0079(11) 0.0015(12)
N8 0.0385(18) 0.051(2) 0.0336(16) 0.0000(16) 0.0104(14) -0.0089(17)
C3 0.0181(13) 0.0251(17) 0.0209(13) -0.0063(12) 0.0051(10) -0.0026(12)
C11 0.0189(13) 0.0247(17) 0.0161(12) -0.0020(12) 0.0045(10) -0.0026(12)
C7 0.0194(14) 0.0163(14) 0.0195(14) 0.0004(12) 0.0059(10) -0.0012(11)
C4 0.0218(14) 0.0312(18) 0.0184(13) -0.0021(13) 0.0070(11) -0.0048(13)
C1 0.0168(13) 0.0207(15) 0.0179(13) -0.0038(11) 0.0071(11) 0.0022(11)
C10 0.0212(14) 0.0238(17) 0.0177(13) 0.0036(12) 0.0061(11) 0.0062(12)
C15 0.0189(14) 0.0174(14) 0.0298(16) -0.0018(13) 0.0041(12) -0.0024(12)
C13 0.0177(13) 0.0186(15) 0.0181(13) -0.0027(12) 0.0026(10) -0.0021(11)
C5 0.0262(16) 0.0285(18) 0.0213(15) 0.0045(13) 0.0054(12) -0.0047(13)
C6 0.0321(16) 0.0185(16) 0.0222(14) 0.0009(13) 0.0055(12) 0.0012(13)
C14 0.0171(13) 0.0172(15) 0.0208(13) 0.0011(12) 0.0019(10) -0.0005(11)
C17 0.0196(14) 0.0280(18) 0.0296(16) 0.0002(14) 0.0095(12) 0.0011(13)
C16 0.0155(13) 0.0246(17) 0.0389(17) -0.0003(14) 0.0083(12) -0.0009(12)
C19 0.036(2) 0.037(2) 0.0258(17) 0.0070(15) 0.0136(15) 0.0036(16)
C20 0.0317(18) 0.031(2) 0.044(2) -0.0016(17) 0.0163(15) -0.0046(15)

loop_
_atom_type_symbol
_atom_type_description
_atom_type_scat_dispersion_real
_atom_type_scat_dispersion_imag
_atom_type_scat_source
C C 0.0181 0.0091 'International Tables Vol C Tables 4.2.6.8 and 6.1.1.4'
H H 0.0000 0.0000 'International Tables Vol C Tables 4.2.6.8 and 6.1.1.4'
N N 0.0311 0.0180 'International Tables Vol C Tables 4.2.6.8 and 6.1.1.4'
O O 0.0492 0.0322 'International Tables Vol C Tables 4.2.6.8 and 6.1.1.4'
Yb Yb -7.2108 4.4329 'International Tables Vol C Tables 4.2.6.8 and 6.1.1.4'

loop_
_exptl_crystal_face_index_h
_exptl_crystal_face_index_k
_exptl_crystal_face_index_l
_exptl_crystal_face_perp_dist
-9 0 -11 0.0245
8 0 12 0.0339
-2 -3 -13 0.1300
-6 5 7 0.2167
4 0 -17 0.0309
-4 0 17 0.0361
-14 0 7 0.0200
14 0 -5 0.0386
6 -2 -15 0.0868
4 -3 12 0.1499

loop_
_geom_angle_atom_site_label_1
_geom_angle_atom_site_label_2
_geom_angle_atom_site_label_3
_geom_angle
_geom_angle_site_symmetry_1
_geom_angle_site_symmetry_3
_geom_angle_publ_flag
O1 Yb01 O6 119.28(7) . . ?
O1 Yb01 O3 52.65(7) . . ?
O1 Yb01 O7 71.49(8) . . ?
O1 Yb01 O9 71.77(8) . . ?
O1 Yb01 N1 136.20(8) . . ?
O1 Yb01 N4 138.40(8) . . ?
O1 Yb01 N2 73.23(8) . . ?
O1 Yb01 N3 119.85(8) . . ?
O1 Yb01 N7 69.02(7) . . ?
O1 Yb01 N5 26.31(8) . . ?
O4 Yb01 O1 71.48(8) . . ?
O4 Yb01 O6 52.20(8) . . ?
O4 Yb01 O3 70.59(8) . . ?
O4 Yb01 O7 72.79(8) . . ?
O4 Yb01 O9 121.41(8) . . ?
O4 Yb01 N1 141.07(8) . . ?
O4 Yb01 N4 116.83(8) . . ?
O4 Yb01 N2 137.33(8) . . ?
O4 Yb01 N3 77.11(8) . . ?
O4 Yb01 N7 97.18(8) . . ?
O4 Yb01 N5 69.08(8) . . ?
O6 Yb01 N1 103.79(7) . . ?
O6 Yb01 N4 67.38(8) . . ?
O6 Yb01 N2 167.25(8) . . ?
O6 Yb01 N3 71.27(8) . . ?
O6 Yb01 N7 95.09(8) . . ?
O6 Yb01 N5 121.18(8) . . ?
O3 Yb01 O6 115.44(8) . . ?
O3 Yb01 N1 103.09(8) . . ?
O3 Yb01 N4 167.09(8) . . ?
O3 Yb01 N2 69.19(8) . . ?
O3 Yb01 N3 69.05(8) . . ?
O3 Yb01 N7 121.49(8) . . ?
O3 Yb01 N5 26.34(8) . . ?
O7 Yb01 O6 71.92(7) . . ?
O7 Yb01 O3 120.02(8) . . ?
O7 Yb01 O9 52.99(8) . . ?
O7 Yb01 N1 134.41(7) . . ?
O7 Yb01 N4 72.88(8) . . ?
O7 Yb01 N2 116.98(8) . . ?
O7 Yb01 N3 141.88(8) . . ?
O7 Yb01 N7 26.60(8) . . ?
O7 Yb01 N5 95.97(8) . . ?
O9 Yb01 O6 117.44(8) . . ?
O9 Yb01 O3 116.39(8) . . ?
O9 Yb01 N1 96.24(8) . . ?
O9 Yb01 N4 69.90(8) . . ?
O9 Yb01 N2 67.12(8) . . ?
O9 Yb01 N3 161.41(8) . . ?
O9 Yb01 N7 26.39(8) . . ?
O9 Yb01 N5 94.02(8) . . ?
N1 Yb01 N4 64.34(8) . . ?
N1 Yb01 N2 63.48(8) . . ?
N1 Yb01 N3 65.26(8) . . ?
N1 Yb01 N7 117.01(8) . . ?
N1 Yb01 N5 121.68(8) . . ?
N4 Yb01 N2 105.42(8) . . ?
N4 Yb01 N7 69.47(8) . . ?
N4 Yb01 N5 163.78(8) . . ?
N2 Yb01 N7 91.87(8) . . ?
N2 Yb01 N5 68.61(8) . . ?
N3 Yb01 N4 101.44(8) . . ?
N3 Yb01 N2 100.98(8) . . ?
N3 Yb01 N7 166.03(8) . . ?
N3 Yb01 N5 94.59(8) . . ?
N7 Yb01 N5 95.22(8) . . ?
N5 O1 Yb01 97.62(17) . . ?
N6 O4 Yb01 98.29(18) . . ?
N6 O6 Yb01 94.26(18) . . ?
N5 O3 Yb01 94.40(16) . . ?
N7 O7 Yb01 95.59(17) . . ?
N7 O9 Yb01 95.41(16) . . ?
C7 N1 Yb01 108.01(18) . . ?
C1 N1 Yb01 112.74(19) . . ?
C1 N1 C7 108.0(2) . . ?
C13 N1 Yb01 108.26(19) . . ?
C13 N1 C7 110.9(2) . . ?
C13 N1 C1 108.9(2) . . ?
C18 N4 Yb01 125.3(2) . . ?
C14 N4 Yb01 117.27(19) . . ?
C14 N4 C18 117.3(3) . . ?
C2 N2 Yb01 118.11(19) . . ?
C2 N2 C6 117.6(3) . . ?
C6 N2 Yb01 124.1(2) . . ?
C8 N3 Yb01 118.5(2) . . ?
C8 N3 C12 117.3(3) . . ?
C12 N3 Yb01 124.1(2) . . ?
O7 N7 Yb01 57.82(14) . . ?
O9 N7 Yb01 58.19(14) . . ?
O9 N7 O7 116.0(2) . . ?
O8 N7 Yb01 178.5(2) . . ?
O8 N7 O7 121.6(3) . . ?
O8 N7 O9 122.4(3) . . ?
O4 N6 Yb01 55.64(15) . . ?
O6 N6 Yb01 59.56(15) . . ?
O6 N6 O4 115.0(3) . . ?
O5 N6 Yb01 175.7(2) . . ?
O5 N6 O4 122.4(3) . . ?
O5 N6 O6 122.6(3) . . ?
O1 N5 Yb01 56.06(14) . . ?
O3 N5 Yb01 59.26(14) . . ?
O3 N5 O1 115.3(2) . . ?
O2 N5 Yb01 178.0(2) . . ?
O2 N5 O1 122.4(3) . . ?
O2 N5 O3 122.3(3) . . ?
N3 C8 C9 122.5(3) . . ?
N3 C8 C7 114.8(3) . . ?
C9 C8 C7 122.6(3) . . ?
N3 C12 H12 118.4 . . ?
N3 C12 C11 123.1(3) . . ?
C11 C12 H12 118.4 . . ?
N2 C2 C3 122.6(3) . . ?
N2 C2 C1 116.6(3) . . ?
C3 C2 C1 120.8(3) . . ?
C8 C9 H9 120.2 . . ?
C10 C9 C8 119.6(3) . . ?
C10 C9 H9 120.2 . . ?
N4 C18 H18 118.3 . . ?
N4 C18 C17 123.4(3) . . ?
C17 C18 H18 118.3 . . ?
C2 C3 H3 120.4 . . ?
C4 C3 C2 119.1(3) . . ?
C4 C3 H3 120.4 . . ?
C12 C11 H11 120.7 . . ?
C12 C11 C10 118.6(3) . . ?
C10 C11 H11 120.7 . . ?
N1 C7 C8 109.0(3) . . ?
N1 C7 H7A 109.9 . . ?
N1 C7 H7B 109.9 . . ?
C8 C7 H7A 109.9 . . ?
C8 C7 H7B 109.9 . . ?
H7A C7 H7B 108.3 . . ?
C3 C4 H4 120.4 . . ?
C3 C4 C5 119.2(3) . . ?
C5 C4 H4 120.4 . . ?
N1 C1 C2 110.8(3) . . ?
N1 C1 H1A 109.5 . . ?
N1 C1 H1B 109.5 . . ?
C2 C1 H1A 109.5 . . ?
C2 C1 H1B 109.5 . . ?
H1A C1 H1B 108.1 . . ?
C9 C10 C11 118.7(3) . . ?
C9 C10 H10 120.7 . . ?
C11 C10 H10 120.7 . . ?
C14 C15 H15 120.4 . . ?
C16 C15 H15 120.4 . . ?
C16 C15 C14 119.2(3) . . ?
N1 C13 H13A 109.5 . . ?
N1 C13 H13B 109.5 . . ?
N1 C13 C14 110.5(2) . . ?
H13A C13 H13B 108.1 . . ?
C14 C13 H13A 109.5 . . ?
C14 C13 H13B 109.5 . . ?
C4 C5 H5 120.7 . . ?
C4 C5 C6 118.6(3) . . ?
C6 C5 H5 120.7 . . ?
N2 C6 C5 122.8(3) . . ?
N2 C6 H6 118.6 . . ?
C5 C6 H6 118.6 . . ?
N4 C14 C15 122.8(3) . . ?
N4 C14 C13 115.6(3) . . ?
C15 C14 C13 121.6(3) . . ?
C18 C17 H17 120.6 . . ?
C18 C17 C16 118.7(3) . . ?
C16 C17 H17 120.6 . . ?
C15 C16 C17 118.6(3) . . ?
C15 C16 H16 120.7 . . ?
C17 C16 H16 120.7 . . ?
N8 C19 C20 179.3(5) . . ?
C19 C20 H20A 109.5 . . ?
C19 C20 H20B 109.5 . . ?
C19 C20 H20C 109.5 . . ?
H20A C20 H20B 109.5 . . ?
H20A C20 H20C 109.5 . . ?
H20B C20 H20C 109.5 . . ?

loop_
_geom_bond_atom_site_label_1
_geom_bond_atom_site_label_2
_geom_bond_distance
_geom_bond_site_symmetry_2
_geom_bond_publ_flag
Yb01 O1 2.398(2) . ?
Yb01 O4 2.397(2) . ?
Yb01 O6 2.484(2) . ?
Yb01 O3 2.469(2) . ?
Yb01 O7 2.411(2) . ?
Yb01 O9 2.421(2) . ?
Yb01 N1 2.521(3) . ?
Yb01 N4 2.553(3) . ?
Yb01 N2 2.605(3) . ?
Yb01 N3 2.522(3) . ?
Yb01 N7 2.836(3) . ?
Yb01 N5 2.864(3) . ?
O1 N5 1.281(3) . ?
O4 N6 1.276(4) . ?
O6 N6 1.271(4) . ?
O3 N5 1.275(4) . ?
O7 N7 1.276(3) . ?
O9 N7 1.266(4) . ?
O5 N6 1.219(4) . ?
O8 N7 1.222(4) . ?
N1 C7 1.491(4) . ?
N1 C1 1.482(4) . ?
N1 C13 1.479(4) . ?
N4 C18 1.352(4) . ?
N4 C14 1.345(4) . ?
O2 N5 1.217(4) . ?
N2 C2 1.343(4) . ?
N2 C6 1.348(4) . ?
N3 C8 1.352(4) . ?
N3 C12 1.353(4) . ?
C8 C9 1.384(5) . ?
C8 C7 1.498(4) . ?
C12 H12 0.9500 . ?
C12 C11 1.388(4) . ?
C2 C3 1.399(4) . ?
C2 C1 1.495(4) . ?
C9 H9 0.9500 . ?
C9 C10 1.381(5) . ?
C18 H18 0.9500 . ?
C18 C17 1.383(5) . ?
N8 C19 1.141(6) . ?
C3 H3 0.9500 . ?
C3 C4 1.367(5) . ?
C11 H11 0.9500 . ?
C11 C10 1.391(5) . ?
C7 H7A 0.9900 . ?
C7 H7B 0.9900 . ?
C4 H4 0.9500 . ?
C4 C5 1.388(5) . ?
C1 H1A 0.9900 . ?
C1 H1B 0.9900 . ?
C10 H10 0.9500 . ?
C15 H15 0.9500 . ?
C15 C14 1.390(4) . ?
C15 C16 1.386(5) . ?
C13 H13A 0.9900 . ?
C13 H13B 0.9900 . ?
C13 C14 1.503(4) . ?
C5 H5 0.9500 . ?
C5 C6 1.393(5) . ?
C6 H6 0.9500 . ?
C17 H17 0.9500 . ?
C17 C16 1.389(5) . ?
C16 H16 0.9500 . ?
C19 C20 1.451(6) . ?
C20 H20A 0.9800 . ?
C20 H20B 0.9800 . ?
C20 H20C 0.9800 . ?

loop_
_geom_torsion_atom_site_label_1
_geom_torsion_atom_site_label_2
_geom_torsion_atom_site_label_3
_geom_torsion_atom_site_label_4
_geom_torsion
_geom_torsion_site_symmetry_1
_geom_torsion_site_symmetry_2
_geom_torsion_site_symmetry_3
_geom_torsion_site_symmetry_4
_geom_torsion_publ_flag
Yb01 O1 N5 O3 1.3(3) . . . . ?
Yb01 O1 N5 O2 -178.5(3) . . . . ?
Yb01 O4 N6 O6 -4.8(3) . . . . ?
Yb01 O4 N6 O5 175.4(3) . . . . ?
Yb01 O6 N6 O4 4.6(3) . . . . ?
Yb01 O6 N6 O5 -175.6(3) . . . . ?
Yb01 O3 N5 O1 -1.3(3) . . . . ?
Yb01 O3 N5 O2 178.6(3) . . . . ?
Yb01 O7 N7 O9 -1.4(3) . . . . ?
Yb01 O7 N7 O8 178.4(3) . . . . ?
Yb01 O9 N7 O7 1.4(3) . . . . ?
Yb01 O9 N7 O8 -178.4(3) . . . . ?
Yb01 N1 C7 C8 54.7(3) . . . . ?
Yb01 N1 C1 C2 47.4(3) . . . . ?
Yb01 N1 C13 C14 52.9(3) . . . . ?
Yb01 N4 C18 C17 -173.9(2) . . . . ?
Yb01 N4 C14 C15 173.0(2) . . . . ?
Yb01 N4 C14 C13 -6.4(3) . . . . ?
Yb01 N2 C2 C3 173.2(2) . . . . ?
Yb01 N2 C2 C1 -5.3(3) . . . . ?
Yb01 N2 C6 C5 -172.8(2) . . . . ?
Yb01 N3 C8 C9 -174.0(2) . . . . ?
Yb01 N3 C8 C7 5.8(3) . . . . ?
Yb01 N3 C12 C11 175.2(2) . . . . ?
N1 C13 C14 N4 -31.5(4) . . . . ?
N1 C13 C14 C15 149.1(3) . . . . ?
N4 C18 C17 C16 0.7(5) . . . . ?
N2 C2 C3 C4 0.6(4) . . . . ?
N2 C2 C1 N1 -27.3(3) . . . . ?
N3 C8 C9 C10 -2.0(5) . . . . ?
N3 C8 C7 N1 -40.9(4) . . . . ?
N3 C12 C11 C10 -0.8(4) . . . . ?
C8 N3 C12 C11 -1.2(4) . . . . ?
C8 C9 C10 C11 -0.1(4) . . . . ?
C12 N3 C8 C9 2.5(4) . . . . ?
C12 N3 C8 C7 -177.7(3) . . . . ?
C12 C11 C10 C9 1.3(4) . . . . ?
C2 N2 C6 C5 2.0(5) . . . . ?
C2 C3 C4 C5 0.6(5) . . . . ?
C9 C8 C7 N1 138.9(3) . . . . ?
C18 N4 C14 C15 -2.5(5) . . . . ?
C18 N4 C14 C13 178.1(3) . . . . ?
C18 C17 C16 C15 -1.3(5) . . . . ?
C3 C2 C1 N1 154.1(3) . . . . ?
C3 C4 C5 C6 -0.5(5) . . . . ?
C7 N1 C1 C2 166.7(2) . . . . ?
C7 N1 C13 C14 -65.4(3) . . . . ?
C7 C8 C9 C10 178.2(3) . . . . ?
C4 C5 C6 N2 -0.8(5) . . . . ?
C1 N1 C7 C8 -67.5(3) . . . . ?
C1 N1 C13 C14 175.9(3) . . . . ?
C1 C2 C3 C4 179.0(3) . . . . ?
C13 N1 C7 C8 173.2(2) . . . . ?
C13 N1 C1 C2 -72.7(3) . . . . ?
C6 N2 C2 C3 -1.8(4) . . . . ?
C6 N2 C2 C1 179.6(3) . . . . ?
C14 N4 C18 C17 1.2(5) . . . . ?
C14 C15 C16 C17 0.1(5) . . . . ?
C16 C15 C14 N4 1.9(5) . . . . ?
C16 C15 C14 C13 -178.8(3) . . . . ?

loop_
_exptl_oxdiff_crystal_face_indexfrac_h
_exptl_oxdiff_crystal_face_indexfrac_k
_exptl_oxdiff_crystal_face_indexfrac_l
_exptl_oxdiff_crystal_face_x
_exptl_oxdiff_crystal_face_y
_exptl_oxdiff_crystal_face_z
-9.0654 0.0746 -11.4439 0.0546 -0.6736 0.7371
8.4458 0.3774 12.1252 -0.0486 0.5968 -0.8009
-1.8648 -3.2890 -13.1748 -0.0055 0.0888 0.9960
-5.7027 4.5203 7.4499 0.0571 -0.7315 -0.6795
4.4426 -0.1128 -17.4482 0.6988 0.0547 0.7133
-4.4426 0.1128 17.4482 -0.6988 -0.0547 -0.7133
-13.7540 0.1405 6.9437 -0.6878 -0.7258 -0.0089
14.0310 0.2848 -4.9836 0.6816 0.7196 -0.1326
6.3819 -2.4165 -14.7553 0.4292 0.4514 0.7823
3.6144 -3.4591 11.7707 -0.6261 0.7314 -0.2704
